data_1550453
loop_
_publ_author_name
'Babor, Martin'
'Nievergelt, Philipp P.'
'\<Cejka, Jan'
'Zvon\'i\<cek, V\'it'
'Spingler, Bernhard'

_publ_section_title
;
 Microbatch under-oil salt screening of organic cations: single-crystal
 growth of active pharmaceutical ingredients
;
_journal_issue 1
_journal_name_full IUCrJ
_journal_page_first 145
_journal_page_last 151
_journal_paper_doi 10.1107/S2052252518017876
_journal_volume 6
_journal_year 2019
_chemical_formula_moiety 'C19 H23 Cl N5 O, B F4'
_chemical_formula_sum 'C19 H23 B Cl F4 N5 O'
_chemical_formula_weight 459.68
_space_group_crystal_system monoclinic
_space_group_IT_number 14
_space_group_name_Hall '-P 2ybc'
_space_group_name_H-M_alt 'P 1 21/c 1'
_symmetry_space_group_name_Hall '-P 2ybc'
_symmetry_space_group_name_H-M 'P 1 21/c 1'
_atom_sites_solution_hydrogens geom
_atom_sites_solution_primary dual
_audit_creation_date 2018-09-06
_audit_creation_method
;
Olex2 1.2
(compiled 2018.05.29 svn.r3508 for OlexSys, GUI svn.r5506)
;
_cell_angle_alpha 90
_cell_angle_beta 106.7648(11)
_cell_angle_gamma 90
_cell_formula_units_Z 4
_cell_length_a 12.46473(13)
_cell_length_b 12.98315(16)
_cell_length_c 13.42014(13)
_cell_measurement_reflns_used 36021
_cell_measurement_temperature 159.99(10)
_cell_measurement_theta_max 78.6160
_cell_measurement_theta_min 3.6800
_cell_volume 2079.49(4)
_computing_cell_refinement 'CrysAlisPro 1.171.39.46 (Rigaku OD, 2018)'
_computing_data_collection 'CrysAlisPro 1.171.39.46 (Rigaku OD, 2018)'
_computing_data_reduction 'CrysAlisPro 1.171.39.46 (Rigaku OD, 2018)'
_computing_molecular_graphics 'Olex2 (Dolomanov et al., 2009)'
_computing_publication_material 'Olex2 (Dolomanov et al., 2009)'
_computing_structure_refinement 'ShelXL (Sheldrick, 2015)'
_computing_structure_solution 'ShelXT (Sheldrick, 2015)'
_diffrn_ambient_environment N~2~
_diffrn_ambient_temperature 159.99(10)
_diffrn_detector 'CCD plate'
_diffrn_detector_type 'Pilatus 200K'
_diffrn_measured_fraction_theta_full 0.978
_diffrn_measured_fraction_theta_max 0.962
_diffrn_measurement_details
;
List of Runs (angles in degrees, time in seconds):

  # Type    Start    End  Width  t~exp~   \w     \q     \k     \f   Frames
--------------------------------------------------------------------------
  1  \w     52.00  83.00   0.50    2.40    --  107.75 -54.00  95.67   62
  2  \w     50.00  86.00   0.50    2.40    --  107.75 -20.00 155.62   72
  3  \w     79.00 106.00   0.50    2.40    --  107.75 -60.00 168.37   54
  4  \w     38.00  66.00   0.50    2.40    --  107.75 -30.00 150.00   56
  5  \w     42.00  77.00   0.50    2.40    --  107.75 -50.00 108.48   70
  6  \w     33.00  85.00   0.50    2.40    --  107.75 -52.00  58.78  104
  7  \w     85.00 111.00   0.50    2.40    --  107.75 -60.00  20.58   52
  8  \w     72.00  98.00   0.50    2.40    --  107.75 -60.00 -42.33   52
  9  \w     58.00  85.00   0.50    2.40    --  107.75 -60.00 -64.42   54
 10  \w     68.00 121.00   0.50    2.40    --  107.75 -60.00-123.70  106
 11  \w    129.00 174.00   0.50    2.40    --  107.75  15.00 -90.00   90
 12  \w    134.00 172.00   0.50    2.40    --  107.75  15.00  30.00   76
 13  \w    146.00 178.00   0.50    2.40    --  107.75  45.00  30.00   64
 14  \w     97.00 122.00   0.50    2.40    --  107.75  15.00  30.00   50
 15  \w    105.00 139.00   0.50    2.40    --  107.75  45.00  30.00   68
 16  \w     64.00 120.00   0.50    2.40    --  107.75 -60.00 -80.02  112
 17  \w     96.00 128.00   0.50    2.40    --  107.75  15.00-150.00   64
 18  \w     53.00 103.00   0.50    2.40    --  107.75 -60.00-162.37  100
 19  \w     47.00  87.00   0.50    2.40    --  107.75 -53.00-114.66   80
 20  \w     44.00  69.00   0.50    2.40    --  107.75 -45.00 -60.00   50
 21  \w     47.00  72.00   0.50    2.40    --  107.75 -48.00 -19.73   50
 22  \w     54.00  79.00   0.50    2.40    --  107.75 -49.00  11.90   50
 23  \w     37.00  63.00   0.50    2.40    --  107.75 -52.00 -23.37   52
 24  \w     37.00  71.00   0.50    2.40    --  107.75 -53.00 -28.90   68
 25  \w     40.00  65.00   0.50    2.40    --  107.75 -60.00  20.58   50
 26  \w     37.00  63.00   0.50    2.40    --  107.75 -30.00  60.00   52
 27  \w     44.00  78.00   0.50    2.40    --  107.75 -46.00  55.58   68
 28  \w     34.00  68.00   0.50    2.40    --  107.75 -30.00  90.00   68
 29  \w     43.00  92.00   0.50    2.40    --  107.75  -4.00  59.26   98
 30  \w     35.00  61.00   0.50    0.60    --   50.46  57.00 -30.00   52
 31  \w     36.00  64.00   0.50    0.60    --   50.46  57.00   0.00   56
 32  \w     37.00  63.00   0.50    2.40    --  107.75 -60.00 168.37   52
 33  \w    -79.00 -43.00   0.50    0.60    --  -50.46 -19.00 -60.00   72
 34  \w    -23.00  19.00   0.50    0.60    --  -50.46  57.00  60.00   84
 35  \w    -58.00 -27.00   0.50    0.60    --  -50.46  57.00  60.00   62
 36  \w    -65.00 -39.00   0.50    2.40    --  -86.25  60.00  21.93   52
 37  \w   -116.00 -35.00   0.50    0.60    --  -50.46 -57.00-120.00  162
 38  \w   -125.00 -81.00   0.50    0.60    --  -50.46 -19.00 -60.00   88
 39  \w    -62.00 -24.00   0.50    0.60    --  -50.46  38.00 -60.00   76
 40  \w    -45.00  -9.00   0.50    0.60    --  -50.46  38.00-180.00   72
 41  \w     -5.00  21.00   0.50    0.60    --  -50.46  38.00-180.00   52
 42  \w     37.00  64.00   0.50    0.60    --   50.46  60.00  47.85   54
 43  \w     36.00  71.00   0.50    0.60    --   50.46  57.00   0.00   70
 44  \w     38.00  64.00   0.50    0.60    --   50.46  57.00  30.00   52
 45  \w     36.00  63.00   0.50    0.60    --   50.46  57.00-120.00   54
 46  \w     40.00  83.00   0.50    0.60    --   50.46  19.00 -30.00   86
 47  \w     23.00  62.00   0.50    0.60    --   50.46 -57.00-120.00   78
 48  \w     44.00  73.00   0.50    0.60    --   50.46  38.00 -90.00   58
 49  \w     37.00  64.00   0.50    0.60    --   50.46  60.00 -83.29   54
 50  \w    -96.00 -71.00   0.50    2.40    --  -86.25 -59.00 -65.41   50
 51  \w   -101.00 -75.00   0.50    2.40    --  -86.25 -58.00   4.64   52
 52  \w    -98.00 -72.00   0.50    2.40    --  -86.25 -60.00  17.66   52
 53  \w    -98.00 -71.00   0.50    2.40    --  -86.25 -59.00 -13.45   54
 54  \w    -96.00 -70.00   0.50    2.40    --  -86.25 -60.00-105.68   52
 55  \w   -101.00 -75.00   0.50    2.40    --  -86.25 -57.00-118.61   52
 56  \w    -97.00 -71.00   0.50    2.40    --  -86.25 -59.00-122.77   52
 57  \w    -97.00 -71.00   0.50    2.40    --  -86.25 -60.00 -97.25   52
 58  \w    -97.00 -71.00   0.50    2.40    --  -86.25 -60.00 -75.32   52
 59  \w    -96.00 -71.00   0.50    2.40    --  -86.25 -59.00 -32.53   50
 60  \w    -98.00 -72.00   0.50    2.40    --  -86.25 -56.00 -53.38   52
 61  \w    -95.00 -70.00   0.50    2.40    --  -86.25 -60.00 -82.23   50
 62  \w   -107.00 -70.00   0.50    2.40    --  -86.25 -60.00-137.53   74
 63  \w    -97.00 -71.00   0.50    2.40    --  -86.25 -58.00   7.93   52
 64  \w    -96.00 -71.00   0.50    2.40    --  -86.25 -57.00 -94.82   50
 65  \w    -98.00 -72.00   0.50    2.40    --  -86.25 -53.00 -74.48   52
 66  \w    -96.00 -70.00   0.50    2.40    --  -86.25 -60.00 -27.53   52
 67  \w    -97.00 -71.00   0.50    2.40    --  -86.25 -59.00 -20.69   52
 68  \w    -98.00 -71.00   0.50    2.40    --  -86.25 -58.00-114.40   54
 69  \w    -99.00 -72.00   0.50    2.40    --  -86.25 -59.00 -56.20   54
 70  \w    -96.00 -70.00   0.50    2.40    --  -86.25 -60.00  -9.62   52
 71  \w    -98.00 -72.00   0.50    2.40    --  -86.25 -56.00  -6.79   52
 72  \w    -97.00 -71.00   0.50    2.40    --  -86.25 -60.00 -38.53   52
 73  \w     95.00 120.00   0.50    2.40    --  107.75  45.00  30.00   50
 74  \w     94.00 120.00   0.50    2.40    --  107.75  45.00   0.00   52
 75  \w    120.00 146.00   0.50    2.40    --  107.75   4.00-123.74   52
 76  \w     63.00 101.00   0.50    2.40    --  107.75   4.00-123.74   76
 77  \w     95.00 121.00   0.50    2.40    --  107.75  47.00  70.26   52
 78  \w    110.00 157.00   0.50    2.40    --  107.75  30.00  90.00   94
 79  \w     96.00 131.00   0.50    2.40    --  107.75  45.00  60.00   70
 80  \w    145.00 177.00   0.50    2.40    --  107.75  60.00 144.46   64
 81  \w     50.00  76.00   0.50    2.40    --  107.75 -45.00-150.00   52
 82  \w    111.00 137.00   0.50    2.40    --  107.75  30.00 -60.00   52
 83  \w    102.00 153.00   0.50    2.40    --  107.75  45.00  90.00  102
 84  \w    105.00 131.00   0.50    2.40    --  107.75  30.00  30.00   52
 85  \w    101.00 126.00   0.50    2.40    --  107.75  60.00 144.46   50
 86  \w    104.00 131.00   0.50    2.40    --  107.75  30.00 -30.00   54
 87  \w    153.00 178.00   0.50    2.40    --  107.75  45.00 120.00   50
 88  \w     97.00 128.00   0.50    2.40    --  107.75  45.00 -90.00   62
 89  \w     95.00 121.00   0.50    2.40    --  107.75  15.00  60.00   52
 90  \w    115.00 141.00   0.50    2.40    --  107.75  30.00   0.00   52
 91  \w    146.00 172.00   0.50    2.40    --  107.75  49.00-132.85   52
 92  \w    100.00 125.00   0.50    2.40    --  107.75  45.00 120.00   50
 93  \w     94.00 138.00   0.50    2.40    --  107.75  45.00 -30.00   88
 94  \w     98.00 124.00   0.50    2.40    --  107.75  49.00-132.85   52
 95  \w    138.00 164.00   0.50    2.40    --  107.75  45.00-180.00   52
 96  \w     98.00 136.00   0.50    2.40    --  107.75  45.00-180.00   76
 97  \w     32.00  69.00   0.50    2.40    --  107.75 -30.00   0.00   74
 98  \w     94.00 147.00   0.50    2.40    --  107.75  45.00 -60.00  106
 99  \w     99.00 127.00   0.50    2.40    --  107.75  40.00   0.78   56
100  \w     86.00 112.00   0.50    2.40    --  107.75 -60.00 -54.81   52
101  \w     40.00  66.00   0.50    2.40    --  107.75 -60.00 -54.81   52
102  \w     92.00 117.00   0.50    2.40    --  107.75 -15.00  90.00   50
103  \w    143.00 173.00   0.50    2.40    --  107.75  47.00  70.26   60
;
_diffrn_measurement_device 'four-circle diffractometer'
_diffrn_measurement_device_type 'XtaLAB Synergy, Dualflex, Pilatus 200K'
_diffrn_measurement_method '\w scans'
_diffrn_orient_matrix_type 'CrysAlisPro convention (1999,Acta A55,543-557)'
_diffrn_orient_matrix_UB_11 -0.0103051000
_diffrn_orient_matrix_UB_12 -0.0148874000
_diffrn_orient_matrix_UB_13 0.1107700000
_diffrn_orient_matrix_UB_21 -0.1279942000
_diffrn_orient_matrix_UB_22 0.0141188000
_diffrn_orient_matrix_UB_23 -0.0417587000
_diffrn_orient_matrix_UB_31 -0.0141502000
_diffrn_orient_matrix_UB_32 -0.1167544000
_diffrn_orient_matrix_UB_33 -0.0191807000
_diffrn_radiation_monochromator mirror
_diffrn_radiation_probe x-ray
_diffrn_radiation_type CuK\a
_diffrn_radiation_wavelength 1.54184
_diffrn_reflns_av_R_equivalents 0.0288
_diffrn_reflns_av_unetI/netI 0.0133
_diffrn_reflns_Laue_measured_fraction_full 0.978
_diffrn_reflns_Laue_measured_fraction_max 0.962
_diffrn_reflns_limit_h_max 15
_diffrn_reflns_limit_h_min -15
_diffrn_reflns_limit_k_max 13
_diffrn_reflns_limit_k_min -14
_diffrn_reflns_limit_l_max 17
_diffrn_reflns_limit_l_min -17
_diffrn_reflns_number 48534
_diffrn_reflns_point_group_measured_fraction_full 0.978
_diffrn_reflns_point_group_measured_fraction_max 0.962
_diffrn_reflns_theta_full 67.684
_diffrn_reflns_theta_max 78.777
_diffrn_reflns_theta_min 3.704
_diffrn_source 'micro-focus sealed X-ray tube'
_diffrn_source_type 'PhotonJet (Cu) X-ray Source'
_exptl_absorpt_coefficient_mu 2.148
_exptl_absorpt_correction_T_max 1.000
_exptl_absorpt_correction_T_min 0.531
_exptl_absorpt_correction_type gaussian
_exptl_absorpt_process_details
;
CrysAlisPro 1.171.39.46 (Rigaku Oxford Diffraction, 2018)
Numerical absorption correction based on gaussian integration over
   a multifaceted crystal model
Empirical absorption correction using spherical harmonics,
 implemented in SCALE3 ABSPACK scaling algorithm.
;
_exptl_crystal_colour colourless
_exptl_crystal_colour_primary colourless
_exptl_crystal_density_diffrn 1.468
_exptl_crystal_description plate
_exptl_crystal_F_000 952
_exptl_crystal_size_max 0.185
_exptl_crystal_size_mid 0.171
_exptl_crystal_size_min 0.017
_refine_diff_density_max 0.328
_refine_diff_density_min -0.311
_refine_diff_density_rms 0.051
_refine_ls_extinction_method none
_refine_ls_goodness_of_fit_ref 1.164
_refine_ls_hydrogen_treatment constr
_refine_ls_matrix_type full
_refine_ls_number_parameters 293
_refine_ls_number_reflns 4315
_refine_ls_number_restraints 0
_refine_ls_restrained_S_all 1.164
_refine_ls_R_factor_all 0.0423
_refine_ls_R_factor_gt 0.0415
_refine_ls_shift/su_max 0.001
_refine_ls_shift/su_mean 0.000
_refine_ls_structure_factor_coef Fsqd
_refine_ls_weighting_details 'w=1/[\s^2^(Fo^2^)+(0.0247P)^2^+2.2045P] where P=(Fo^2^+2Fc^2^)/3'
_refine_ls_weighting_scheme calc
_refine_ls_wR_factor_gt 0.1039
_refine_ls_wR_factor_ref 0.1042
_reflns_Friedel_coverage 0.000
_reflns_number_gt 4165
_reflns_number_total 4315
_reflns_threshold_expression 'I > 2\s(I)'
_cod_data_source_file lt5016.cif
_cod_data_source_block pn180817_uo_trh_1_180814_b1_bf4
_cod_database_code 1550453
_shelx_shelxl_version_number 2014/7
_chemical_oxdiff_formula 'C19 H23 B Cl F4 N5 O'
_shelx_space_group_comment
;
The symmetry employed for this shelxl refinement is uniquely defined
by the following loop, which should always be used as a source of
symmetry information in preference to the above space-group names.
They are only intended as comments.
;
_reflns_odcompleteness_completeness 95.27
_reflns_odcompleteness_iscentric 1
_reflns_odcompleteness_theta 79.66
_olex2_refinement_description
;
1. Fixed Uiso
 At 1.2 times of:
  All C(H) groups, All C(H,H) groups, All N(H) groups
2. Others
 Sof(F1)=Sof(F2)=Sof(F3)=1-FVAR(1)
 Sof(F29)=Sof(F27)=Sof(F30)=FVAR(1)
3.a Ternary CH refined with riding coordinates:
 N16(H16)
3.b Secondary CH2 refined with riding coordinates:
 C12(H12A,H12B), C14(H14A,H14B), C18(H18A,H18B), C17(H17A,H17B), C15(H15A,
 H15B), C10(H10A,H10B), C11(H11A,H11B)
3.c Aromatic/amide H refined with riding coordinates:
 C20(H20), C4(H4), C24(H24), C23(H23), C22(H22), C7(H7), C5(H5), C6(H6)
;
_olex2_submission_special_instructions 'No special instructions were received'
_oxdiff_exptl_absorpt_empirical_details
;
Empirical correction (ABSPACK) includes:
- Absorption correction using spherical harmonics
- Frame scaling
;
_oxdiff_exptl_absorpt_empirical_full_max 1.227
_oxdiff_exptl_absorpt_empirical_full_min 0.783

loop_
_space_group_symop_operation_xyz
'x, y, z'
'-x, y+1/2, -z+1/2'
'-x, -y, -z'
'x, -y-1/2, z-1/2'

loop_
_atom_site_label
_atom_site_type_symbol
_atom_site_fract_x
_atom_site_fract_y
_atom_site_fract_z
_atom_site_U_iso_or_equiv
_atom_site_adp_type
_atom_site_occupancy
_atom_site_site_symmetry_order
_atom_site_calc_flag
_atom_site_refinement_flags_posn
_atom_site_refinement_flags_occupancy
_atom_site_disorder_assembly
_atom_site_disorder_group
Cl25 Cl 0.85574(4) 1.05286(4) 0.81194(4) 0.03444(14) Uani 1 1 d . . . .
F31 F 0.56726(12) 0.46652(11) 0.61432(13) 0.0505(4) Uani 1 1 d . . . .
O26 O 0.09252(12) 0.63897(13) 0.16171(11) 0.0375(4) Uani 1 1 d . . . .
N3 N -0.06166(12) 0.74773(12) 0.14934(11) 0.0225(3) Uani 1 1 d . . . .
N9 N -0.06722(13) 0.74091(13) 0.31384(12) 0.0250(3) Uani 1 1 d . . . .
N13 N 0.57458(12) 0.87012(12) 0.50597(11) 0.0234(3) Uani 1 1 d . . . .
N16 N 0.38170(12) 0.73589(12) 0.43954(11) 0.0212(3) Uani 1 1 d . . . .
H16 H 0.4180 0.6712 0.4736 0.025 Uiso 1 1 calc R . . .
F29 F 0.4050(2) 0.44050(16) 0.6531(3) 0.0541(6) Uani 0.910(8) 1 d . P A 1
N1 N 0.01837(12) 0.68007(13) 0.29821(12) 0.0248(3) Uani 1 1 d . . . .
F27 F 0.4500(3) 0.6010(2) 0.6109(2) 0.0604(8) Uani 0.910(8) 1 d . P A 1
F30 F 0.54252(18) 0.5304(2) 0.76267(15) 0.0631(8) Uani 0.910(8) 1 d . P A 1
C8 C -0.11390(15) 0.78077(15) 0.22159(13) 0.0231(4) Uani 1 1 d . . . .
C20 C 0.71654(15) 0.95133(14) 0.65045(14) 0.0235(4) Uani 1 1 d . . . .
H20 H 0.6755 0.9344 0.6978 0.028 Uiso 1 1 calc R . . .
C2 C 0.02605(15) 0.68205(15) 0.19910(14) 0.0253(4) Uani 1 1 d . . . .
C19 C 0.67851(14) 0.91925(14) 0.54624(14) 0.0222(4) Uani 1 1 d . . . .
C12 C 0.26288(15) 0.71104(15) 0.37971(14) 0.0257(4) Uani 1 1 d . . . .
H12A H 0.2634 0.6571 0.3277 0.031 Uiso 1 1 calc R . . .
H12B H 0.2277 0.7733 0.3414 0.031 Uiso 1 1 calc R . . .
C14 C 0.56598(15) 0.79118(15) 0.42613(14) 0.0248(4) Uani 1 1 d . . . .
H14A H 0.6000 0.7263 0.4594 0.030 Uiso 1 1 calc R . . .
H14B H 0.6077 0.8137 0.3774 0.030 Uiso 1 1 calc R . . .
C18 C 0.51288(15) 0.83978(16) 0.57890(14) 0.0268(4) Uani 1 1 d . . . .
H18A H 0.5159 0.8963 0.6291 0.032 Uiso 1 1 calc R . . .
H18B H 0.5488 0.7784 0.6185 0.032 Uiso 1 1 calc R . . .
C4 C -0.09293(16) 0.77886(16) 0.04663(14) 0.0277(4) Uani 1 1 d . . . .
H4 H -0.0552 0.7536 -0.0006 0.033 Uiso 1 1 calc R . . .
C17 C 0.39154(15) 0.81541(15) 0.52239(14) 0.0247(4) Uani 1 1 d . . . .
H17A H 0.3537 0.7902 0.5732 0.030 Uiso 1 1 calc R . . .
H17B H 0.3531 0.8792 0.4905 0.030 Uiso 1 1 calc R . . .
C24 C 0.74436(16) 0.94448(15) 0.48051(15) 0.0272(4) Uani 1 1 d . . . .
H24 H 0.7207 0.9233 0.4098 0.033 Uiso 1 1 calc R . . .
C15 C 0.44479(15) 0.77242(15) 0.36659(14) 0.0249(4) Uani 1 1 d . . . .
H15A H 0.4109 0.8369 0.3323 0.030 Uiso 1 1 calc R . . .
H15B H 0.4402 0.7200 0.3120 0.030 Uiso 1 1 calc R . . .
C23 C 0.84282(16) 0.99947(16) 0.51686(16) 0.0296(4) Uani 1 1 d . . . .
H23 H 0.8860 1.0147 0.4708 0.035 Uiso 1 1 calc R . . .
C22 C 0.88003(16) 1.03293(15) 0.61944(16) 0.0288(4) Uani 1 1 d . . . .
H22 H 0.9474 1.0712 0.6444 0.035 Uiso 1 1 calc R . . .
C7 C -0.20488(16) 0.85090(16) 0.18771(15) 0.0286(4) Uani 1 1 d . . . .
H7 H -0.2436 0.8752 0.2345 0.034 Uiso 1 1 calc R . . .
C5 C -0.17808(17) 0.84582(17) 0.01533(15) 0.0313(4) Uani 1 1 d . . . .
H5 H -0.2006 0.8692 -0.0547 0.038 Uiso 1 1 calc R . . .
C21 C 0.81480(15) 1.00811(15) 0.68340(14) 0.0252(4) Uani 1 1 d . . . .
B28 B 0.49146(18) 0.51001(17) 0.65970(16) 0.0249(4) Uani 1 1 d . . . .
C6 C -0.23499(16) 0.88219(16) 0.08699(16) 0.0311(4) Uani 1 1 d . . . .
H6 H -0.2953 0.9294 0.0635 0.037 Uiso 1 1 calc R . . .
C10 C 0.08810(16) 0.61766(16) 0.38200(15) 0.0297(4) Uani 1 1 d . . . .
H10A H 0.1121 0.5552 0.3518 0.036 Uiso 1 1 calc R . . .
H10B H 0.0428 0.5951 0.4277 0.036 Uiso 1 1 calc R . . .
C11 C 0.19198(16) 0.67406(16) 0.44786(15) 0.0281(4) Uani 1 1 d . . . .
H11A H 0.1689 0.7338 0.4828 0.034 Uiso 1 1 calc R . . .
H11B H 0.2368 0.6272 0.5023 0.034 Uiso 1 1 calc R . . .
F1 F 0.5521(17) 0.579(2) 0.733(2) 0.058(7) Uiso 0.090(8) 1 d . P A 2
F2 F 0.4382(16) 0.4421(14) 0.6877(13) 0.022(4) Uiso 0.090(8) 1 d . P A 2
F3 F 0.4257(19) 0.568(2) 0.579(2) 0.051(6) Uiso 0.090(8) 1 d . P A 2

loop_
_atom_site_aniso_label
_atom_site_aniso_U_11
_atom_site_aniso_U_22
_atom_site_aniso_U_33
_atom_site_aniso_U_23
_atom_site_aniso_U_13
_atom_site_aniso_U_12
Cl25 0.0346(3) 0.0345(3) 0.0281(2) -0.00437(19) -0.00078(18) -0.00614(19)
F31 0.0529(8) 0.0334(8) 0.0773(10) 0.0002(7) 0.0379(8) 0.0060(6)
O26 0.0270(7) 0.0496(10) 0.0363(8) -0.0129(7) 0.0094(6) 0.0050(6)
N3 0.0193(7) 0.0281(9) 0.0195(7) -0.0039(6) 0.0045(5) -0.0040(6)
N9 0.0225(7) 0.0295(9) 0.0230(7) -0.0019(6) 0.0063(6) -0.0004(6)
N13 0.0233(7) 0.0243(8) 0.0229(7) -0.0040(6) 0.0072(6) -0.0023(6)
N16 0.0201(7) 0.0181(8) 0.0221(7) 0.0010(6) 0.0012(6) 0.0014(6)
F29 0.0432(12) 0.0540(11) 0.0698(16) -0.0255(10) 0.0237(12) -0.0224(9)
N1 0.0212(7) 0.0275(9) 0.0235(7) -0.0007(6) 0.0031(6) 0.0008(6)
F27 0.0923(16) 0.0408(14) 0.0503(13) 0.0217(10) 0.0242(12) 0.0342(12)
F30 0.0824(14) 0.0664(17) 0.0260(9) -0.0087(9) -0.0072(8) -0.0103(11)
C8 0.0231(8) 0.0254(10) 0.0210(8) -0.0054(7) 0.0070(7) -0.0051(7)
C20 0.0235(8) 0.0218(10) 0.0245(9) 0.0019(7) 0.0056(7) 0.0005(7)
C2 0.0204(8) 0.0283(10) 0.0257(9) -0.0064(7) 0.0043(7) -0.0031(7)
C19 0.0217(8) 0.0178(9) 0.0258(9) 0.0016(7) 0.0048(7) 0.0031(7)
C12 0.0208(8) 0.0274(10) 0.0239(9) 0.0012(7) -0.0017(7) 0.0011(7)
C14 0.0241(9) 0.0243(10) 0.0253(9) -0.0045(7) 0.0057(7) 0.0007(7)
C18 0.0255(9) 0.0312(11) 0.0232(9) -0.0041(7) 0.0064(7) -0.0059(7)
C4 0.0269(9) 0.0364(11) 0.0193(8) -0.0038(7) 0.0058(7) -0.0104(8)
C17 0.0242(9) 0.0233(10) 0.0263(9) -0.0035(7) 0.0070(7) -0.0005(7)
C24 0.0284(9) 0.0263(10) 0.0269(9) -0.0005(7) 0.0081(7) -0.0002(7)
C15 0.0266(9) 0.0260(10) 0.0208(8) -0.0003(7) 0.0045(7) -0.0003(7)
C23 0.0285(9) 0.0275(11) 0.0354(10) 0.0033(8) 0.0136(8) 0.0016(8)
C22 0.0227(9) 0.0239(10) 0.0377(10) 0.0020(8) 0.0053(8) -0.0014(7)
C7 0.0273(9) 0.0285(11) 0.0297(9) -0.0052(8) 0.0077(7) 0.0006(8)
C5 0.0321(10) 0.0342(12) 0.0229(9) 0.0040(8) 0.0003(7) -0.0108(8)
C21 0.0252(9) 0.0194(10) 0.0271(9) 0.0009(7) 0.0013(7) 0.0022(7)
B28 0.0296(10) 0.0216(11) 0.0208(9) 0.0010(8) 0.0033(8) 0.0013(8)
C6 0.0271(9) 0.0250(11) 0.0355(10) -0.0011(8) 0.0000(8) -0.0020(8)
C10 0.0255(9) 0.0275(11) 0.0316(10) 0.0044(8) 0.0011(7) -0.0010(8)
C11 0.0253(9) 0.0290(11) 0.0263(9) 0.0038(7) 0.0015(7) -0.0013(7)

loop_
_atom_type_symbol
_atom_type_description
_atom_type_scat_dispersion_real
_atom_type_scat_dispersion_imag
_atom_type_scat_source
C C 0.0181 0.0091 'International Tables Vol C Tables 4.2.6.8 and 6.1.1.4'
H H 0.0000 0.0000 'International Tables Vol C Tables 4.2.6.8 and 6.1.1.4'
B B 0.0090 0.0039 'International Tables Vol C Tables 4.2.6.8 and 6.1.1.4'
Cl Cl 0.3639 0.7018 'International Tables Vol C Tables 4.2.6.8 and 6.1.1.4'
F F 0.0727 0.0534 'International Tables Vol C Tables 4.2.6.8 and 6.1.1.4'
N N 0.0311 0.0180 'International Tables Vol C Tables 4.2.6.8 and 6.1.1.4'
O O 0.0492 0.0322 'International Tables Vol C Tables 4.2.6.8 and 6.1.1.4'

loop_
_exptl_crystal_face_index_h
_exptl_crystal_face_index_k
_exptl_crystal_face_index_l
_exptl_crystal_face_perp_dist
3 5 -7 0.0914
-1 6 6 0.0727
2 -3 -8 0.0929
-2 -6 6 0.0733
-3 -1 9 0.0808
-8 0 0 0.0143
8 0 0 0.0026
-1 -8 0 0.1031
2 7 -5 0.0990
-5 -3 -4 0.0601
6 0 4 0.0306

loop_
_geom_angle_atom_site_label_1
_geom_angle_atom_site_label_2
_geom_angle_atom_site_label_3
_geom_angle
C8 N3 C2 108.44(15)
C4 N3 C8 123.70(16)
C4 N3 C2 127.84(16)
C8 N9 N1 103.43(14)
C19 N13 C14 117.66(14)
C19 N13 C18 118.00(14)
C18 N13 C14 111.07(15)
C12 N16 H16 108.1
C17 N16 H16 108.1
C17 N16 C12 113.72(14)
C17 N16 C15 108.73(14)
C15 N16 H16 108.1
C15 N16 C12 109.94(13)
N9 N1 C10 120.88(15)
C2 N1 N9 114.19(15)
C2 N1 C10 124.87(16)
N3 C8 C7 117.87(16)
N9 C8 N3 111.63(16)
N9 C8 C7 130.48(17)
C19 C20 H20 120.4
C21 C20 H20 120.4
C21 C20 C19 119.22(17)
O26 C2 N3 127.89(18)
O26 C2 N1 129.81(19)
N1 C2 N3 102.30(15)
N13 C19 C24 120.33(16)
C20 C19 N13 121.79(16)
C20 C19 C24 117.73(17)
N16 C12 H12A 108.8
N16 C12 H12B 108.8
N16 C12 C11 113.62(14)
H12A C12 H12B 107.7
C11 C12 H12A 108.8
C11 C12 H12B 108.8
N13 C14 H14A 109.5
N13 C14 H14B 109.5
N13 C14 C15 110.54(15)
H14A C14 H14B 108.1
C15 C14 H14A 109.5
C15 C14 H14B 109.5
N13 C18 H18A 109.4
N13 C18 H18B 109.4
N13 C18 C17 111.26(15)
H18A C18 H18B 108.0
C17 C18 H18A 109.4
C17 C18 H18B 109.4
N3 C4 H4 120.9
C5 C4 N3 118.17(18)
C5 C4 H4 120.9
N16 C17 C18 111.81(15)
N16 C17 H17A 109.3
N16 C17 H17B 109.3
C18 C17 H17A 109.3
C18 C17 H17B 109.3
H17A C17 H17B 107.9
C19 C24 H24 119.4
C23 C24 C19 121.26(18)
C23 C24 H24 119.4
N16 C15 C14 109.78(14)
N16 C15 H15A 109.7
N16 C15 H15B 109.7
C14 C15 H15A 109.7
C14 C15 H15B 109.7
H15A C15 H15B 108.2
C24 C23 H23 119.3
C24 C23 C22 121.33(18)
C22 C23 H23 119.3
C23 C22 H22 121.5
C21 C22 C23 117.07(18)
C21 C22 H22 121.5
C8 C7 H7 120.8
C6 C7 C8 118.43(18)
C6 C7 H7 120.8
C4 C5 H5 119.9
C4 C5 C6 120.29(18)
C6 C5 H5 119.9
C20 C21 Cl25 118.01(15)
C22 C21 Cl25 118.60(15)
C22 C21 C20 123.37(18)
F31 B28 F29 108.84(18)
F27 B28 F31 110.54(18)
F27 B28 F29 110.5(2)
F30 B28 F31 110.19(19)
F30 B28 F29 108.4(2)
F30 B28 F27 108.4(2)
F1 B28 F31 105.9(9)
F2 B28 F31 109.9(8)
F2 B28 F1 118.8(12)
F2 B28 F3 112.4(12)
F3 B28 F31 101.6(11)
F3 B28 F1 106.7(13)
C7 C6 C5 121.53(19)
C7 C6 H6 119.2
C5 C6 H6 119.2
N1 C10 H10A 108.9
N1 C10 H10B 108.9
N1 C10 C11 113.47(16)
H10A C10 H10B 107.7
C11 C10 H10A 108.9
C11 C10 H10B 108.9
C12 C11 C10 110.24(16)
C12 C11 H11A 109.6
C12 C11 H11B 109.6
C10 C11 H11A 109.6
C10 C11 H11B 109.6
H11A C11 H11B 108.1

loop_
_geom_bond_atom_site_label_1
_geom_bond_atom_site_label_2
_geom_bond_distance
Cl25 C21 1.7510(19)
F31 B28 1.384(3)
O26 C2 1.221(2)
N3 C8 1.383(2)
N3 C2 1.395(2)
N3 C4 1.380(2)
N9 N1 1.391(2)
N9 C8 1.313(2)
N13 C19 1.405(2)
N13 C14 1.464(2)
N13 C18 1.462(2)
N16 H16 1.0000
N16 C12 1.502(2)
N16 C17 1.496(2)
N16 C15 1.499(2)
F29 B28 1.389(3)
N1 C2 1.361(2)
N1 C10 1.453(2)
F27 B28 1.377(3)
F30 B28 1.370(3)
C8 C7 1.423(3)
C20 H20 0.9500
C20 C19 1.404(3)
C20 C21 1.388(3)
C19 C24 1.406(3)
C12 H12A 0.9900
C12 H12B 0.9900
C12 C11 1.521(3)
C14 H14A 0.9900
C14 H14B 0.9900
C14 C15 1.511(2)
C18 H18A 0.9900
C18 H18B 0.9900
C18 C17 1.517(2)
C4 H4 0.9500
C4 C5 1.342(3)
C17 H17A 0.9900
C17 H17B 0.9900
C24 H24 0.9500
C24 C23 1.382(3)
C15 H15A 0.9900
C15 H15B 0.9900
C23 H23 0.9500
C23 C22 1.389(3)
C22 H22 0.9500
C22 C21 1.380(3)
C7 H7 0.9500
C7 C6 1.356(3)
C5 H5 0.9500
C5 C6 1.430(3)
B28 F1 1.38(2)
B28 F2 1.226(19)
B28 F3 1.38(2)
C6 H6 0.9500
C10 H10A 0.9900
C10 H10B 0.9900
C10 C11 1.528(3)
C11 H11A 0.9900
C11 H11B 0.9900

loop_
_geom_torsion_atom_site_label_1
_geom_torsion_atom_site_label_2
_geom_torsion_atom_site_label_3
_geom_torsion_atom_site_label_4
_geom_torsion
N3 C8 C7 C6 -0.5(3)
N3 C4 C5 C6 -0.8(3)
N9 N1 C2 O26 178.61(19)
N9 N1 C2 N3 -0.7(2)
N9 N1 C10 C11 -89.6(2)
N9 C8 C7 C6 178.4(2)
N13 C19 C24 C23 175.19(18)
N13 C14 C15 N16 -60.5(2)
N13 C18 C17 N16 54.7(2)
N16 C12 C11 C10 -161.26(16)
N1 N9 C8 N3 0.0(2)
N1 N9 C8 C7 -178.86(19)
N1 C10 C11 C12 -57.9(2)
C8 N3 C2 O26 -178.66(19)
C8 N3 C2 N1 0.67(19)
C8 N3 C4 C5 0.7(3)
C8 N9 N1 C2 0.4(2)
C8 N9 N1 C10 -177.00(16)
C8 C7 C6 C5 0.4(3)
C20 C19 C24 C23 -0.4(3)
C2 N3 C8 N9 -0.5(2)
C2 N3 C8 C7 178.58(16)
C2 N3 C4 C5 -177.66(18)
C2 N1 C10 C11 93.2(2)
C19 N13 C14 C15 -160.97(16)
C19 N13 C18 C17 164.44(16)
C19 C20 C21 Cl25 176.58(14)
C19 C20 C21 C22 -1.8(3)
C19 C24 C23 C22 -0.7(3)
C12 N16 C17 C18 -178.65(15)
C12 N16 C15 C14 -176.59(15)
C14 N13 C19 C20 -146.04(17)
C14 N13 C19 C24 38.6(2)
C14 N13 C18 C17 -55.4(2)
C18 N13 C19 C20 -8.4(3)
C18 N13 C19 C24 176.19(17)
C18 N13 C14 C15 58.7(2)
C4 N3 C8 N9 -179.13(16)
C4 N3 C8 C7 -0.1(3)
C4 N3 C2 O26 -0.1(3)
C4 N3 C2 N1 179.26(17)
C4 C5 C6 C7 0.3(3)
C17 N16 C12 C11 -57.3(2)
C17 N16 C15 C14 58.32(19)
C24 C23 C22 C21 0.5(3)
C15 N16 C12 C11 -179.50(16)
C15 N16 C17 C18 -55.81(19)
C23 C22 C21 Cl25 -177.63(15)
C23 C22 C21 C20 0.8(3)
C21 C20 C19 N13 -173.91(17)
C21 C20 C19 C24 1.6(3)
C10 N1 C2 O26 -4.1(3)
C10 N1 C2 N3 176.63(16)

loop_
_exptl_oxdiff_crystal_face_indexfrac_h
_exptl_oxdiff_crystal_face_indexfrac_k
_exptl_oxdiff_crystal_face_indexfrac_l
_exptl_oxdiff_crystal_face_x
_exptl_oxdiff_crystal_face_y
_exptl_oxdiff_crystal_face_z
3.0001 5.0000 -7.0000 -0.8807 -0.0211 -0.4920
-1.0000 6.0000 6.0000 0.5856 -0.0378 -0.8015
2.0000 -3.0000 -8.0000 -0.8621 0.0357 0.4754
-2.0001 -6.0000 6.0000 0.7746 -0.0793 0.6137
-3.0001 -1.0000 9.0000 1.0427 -0.0060 -0.0134
-8.0000 -0.0000 -0.0000 0.0824 1.0240 0.1132
8.0000 0.0000 0.0000 -0.0824 -1.0240 -0.1132
-1.0000 -8.0000 0.0000 0.1294 0.0150 0.9482
2.0001 7.0000 -5.0000 -0.6787 0.0516 -0.7497
-5.0000 -3.0000 -4.0000 -0.3469 0.7646 0.4977
5.9999 -0.0000 4.0000 0.3813 -0.9350 -0.1616
